data_4114013
loop_
_publ_author_name
'Xiang Lin'
'Dan M. J. Doble'
'Alexander J. Blake'
'Andrew Harrison'
'Claire Wilson'
'Martin Schr\"oder'

_publ_section_title
;
 Cationic Assembly of Metal Complex Aggregates: Structural Diversity,
 Solution Stability, and Magnetic Properties
;
_journal_name_full 'Journal of the American Chemical Society'
_journal_page_first 9476
_journal_page_last 9483
_journal_paper_doi 10.1021/ja0341438
_journal_volume 125
_journal_year 2003
_chemical_formula_moiety 'C54 H72 Ba N12 Ni6 O24, C H4 O, 2(Cl O4)'
_chemical_formula_sum 'C55 H76 Ba Cl2 N12 Ni6 O33'
_chemical_formula_weight 1993.78
_chemical_name_systematic
; 
 ? 
;
_space_group_IT_number 147
_symmetry_cell_setting trigonal
_symmetry_space_group_name_Hall '-P 3'
_symmetry_space_group_name_H-M 'P -3'
_atom_sites_solution_hydrogens 'geom and circular E-map'
_atom_sites_solution_primary direct
_atom_sites_solution_secondary difmap
_audit_creation_method SHELXL-97
_cell_angle_alpha 90.00
_cell_angle_beta 90.00
_cell_angle_gamma 120.00
_cell_formula_units_Z 1
_cell_length_a 12.5041(8)
_cell_length_b 12.5041(8)
_cell_length_c 12.8523(11)
_cell_measurement_reflns_used 2916
_cell_measurement_temperature 150(2)
_cell_measurement_theta_max 27.15
_cell_measurement_theta_min 2.45
_cell_volume 1740.3(2)
_computing_cell_refinement 'Bruker SAINT version 6.02a (Bruker, 2000)'
_computing_data_collection 'Bruker SMART version 5.054 (Bruker, 1998)'
_computing_data_reduction 'SAINT; Bruker SHELXTL (Bruker, 1997)'
_computing_molecular_graphics 'Bruker SHELXTL'
_computing_publication_material 'SHELXL-97; PLATON (Spek, 2002)'
_computing_structure_refinement 'SHELXL-97 (Sheldrick, 1997)'
_computing_structure_solution 'SHELXS-97 (Sheldrick, 1990)'
_diffrn_ambient_temperature 150(2)
_diffrn_measured_fraction_theta_full 0.976
_diffrn_measured_fraction_theta_max 0.898
_diffrn_measurement_device_type 'Bruker SMART1000 CCD area detector'
_diffrn_measurement_method omega
_diffrn_radiation_monochromator graphite
_diffrn_radiation_source 'normal-focus sealed tube'
_diffrn_radiation_type MoK\a
_diffrn_radiation_wavelength 0.71073
_diffrn_reflns_av_R_equivalents 0.043
_diffrn_reflns_av_sigmaI/netI 0.048
_diffrn_reflns_limit_h_max 15
_diffrn_reflns_limit_h_min -16
_diffrn_reflns_limit_k_max 14
_diffrn_reflns_limit_k_min -16
_diffrn_reflns_limit_l_max 17
_diffrn_reflns_limit_l_min -16
_diffrn_reflns_number 9380
_diffrn_reflns_theta_full 27.50
_diffrn_reflns_theta_max 28.72
_diffrn_reflns_theta_min 1.88
_diffrn_standards_decay_% none
_diffrn_standards_number 0
_exptl_absorpt_coefficient_mu 2.322
_exptl_absorpt_correction_T_max 0.911
_exptl_absorpt_correction_T_min 0.785
_exptl_absorpt_correction_type integration
_exptl_absorpt_process_details 'SHELXTL XPREP version 5.1 (Bruker, 1997)'
_exptl_crystal_colour colourless
_exptl_crystal_density_diffrn 1.902
_exptl_crystal_description column
_exptl_crystal_F_000 1012
_exptl_crystal_size_max 0.15
_exptl_crystal_size_mid 0.07
_exptl_crystal_size_min 0.04
_refine_diff_density_max 0.58
_refine_diff_density_min -0.40
_refine_diff_density_rms 0.09
_refine_ls_extinction_method none
_refine_ls_goodness_of_fit_ref 0.961
_refine_ls_hydrogen_treatment mixed
_refine_ls_matrix_type full
_refine_ls_number_parameters 176
_refine_ls_number_reflns 2705
_refine_ls_number_restraints 1
_refine_ls_restrained_S_all 0.963
_refine_ls_R_factor_all 0.0501
_refine_ls_R_factor_gt 0.0277
_refine_ls_shift/su_max 0.002
_refine_ls_shift/su_mean 0.000
_refine_ls_structure_factor_coef Fsqd
_refine_ls_weighting_details 'calc w=1/[\s^2^(Fo^2^)+(0.0313P)^2^] where P=(Fo^2^+2Fc^2^)/3'
_refine_ls_weighting_scheme calc
_refine_ls_wR_factor_gt 0.0605
_refine_ls_wR_factor_ref 0.0669
_reflns_number_gt 1977
_reflns_number_total 2713
_reflns_threshold_expression >2sigma(I)
_cod_data_source_file ja0341438si20030113_122949_02.cif
_cod_data_source_block BANICX_complex2
_cod_database_code 4114013

loop_
_symmetry_equiv_pos_as_xyz
'x, y, z'
'-y, x-y, z'
'-x+y, -x, z'
'-x, -y, -z'
'y, -x+y, -z'
'x-y, x, -z'

loop_
_atom_site_label
_atom_site_type_symbol
_atom_site_fract_x
_atom_site_fract_y
_atom_site_fract_z
_atom_site_U_iso_or_equiv
_atom_site_adp_type
_atom_site_occupancy
_atom_site_symmetry_multiplicity
_atom_site_calc_flag
_atom_site_refinement_flags
Ba Ba 0.0000 0.0000 0.5000 0.01587(11) Uani 1 6 d S
Ni Ni 0.26719(3) 0.06946(3) 0.66368(3) 0.02054(11) Uani 1 1 d .
C1 C 0.1553(3) 0.1941(3) 0.7471(2) 0.0223(6) Uani 1 1 d .
C2 C 0.2675(3) 0.2263(3) 0.8185(2) 0.0234(6) Uani 1 1 d .
C3 C 0.2868(3) 0.3060(3) 0.9103(3) 0.0339(8) Uani 1 1 d .
H3A H 0.3653 0.3270 0.9438 0.051 Uiso 1 1 calc R
H3B H 0.2190 0.2618 0.9598 0.051 Uiso 1 1 calc R
H3C H 0.2887 0.3819 0.8879 0.051 Uiso 1 1 calc R
C4 C 0.4414(3) 0.1908(3) 0.8425(2) 0.0277(7) Uani 1 1 d .
H4A H 0.4414 0.2153 0.9157 0.033 Uiso 1 1 calc R
H4B H 0.5164 0.2571 0.8084 0.033 Uiso 1 1 calc R
C5 C 0.4453(3) 0.0715(3) 0.8397(2) 0.0298(7) Uani 1 1 d .
H5A H 0.3634 0.0039 0.8620 0.036 Uiso 1 1 calc R
H5B H 0.5058 0.0779 0.8926 0.036 Uiso 1 1 calc R
C6 C 0.4775(3) 0.0330(3) 0.7378(2) 0.0286(7) Uani 1 1 d .
H6A H 0.5568 0.1014 0.7115 0.034 Uiso 1 1 calc R
H6B H 0.4885 -0.0391 0.7502 0.034 Uiso 1 1 calc R
C7 C 0.4297(3) -0.1434(3) 0.5677(3) 0.0286(7) Uani 1 1 d .
H7A H 0.5184 -0.0857 0.5752 0.043 Uiso 1 1 calc R
H7B H 0.4127 -0.1783 0.4973 0.043 Uiso 1 1 calc R
H7C H 0.4035 -0.2101 0.6187 0.043 Uiso 1 1 calc R
C8 C 0.3604(3) -0.0768(3) 0.5855(2) 0.0213(6) Uani 1 1 d .
C9 C 0.2533(3) -0.0965(3) 0.5123(2) 0.0200(6) Uani 1 1 d .
N1 N 0.3812(2) 0.0007(2) 0.65854(18) 0.0224(5) Uani 1 1 d .
N2 N 0.3315(2) 0.1778(2) 0.78954(18) 0.0213(5) Uani 1 1 d .
O1 O 0.14963(18) -0.08598(18) 0.76868(16) 0.0254(5) Uani 1 1 d .
O2 O 0.39414(18) 0.22782(18) 0.56459(15) 0.0227(4) Uani 1 1 d .
O3 O 0.14440(18) 0.12706(17) 0.66995(15) 0.0214(4) Uani 1 1 d .
O4 O 0.19933(17) -0.03834(17) 0.53741(15) 0.0222(4) Uani 1 1 d .
C10 C 0.0000 0.0000 1.0290(19) 0.070(9) Uani 0.50 3 d SP
O5 O 0.011(2) -0.087(2) 1.0372(18) 0.108(9) Uani 0.17 1 d P
Cl1 Cl 0.3333 -0.3333 0.89498(11) 0.0334(3) Uani 1 3 d SD
O6 O 0.3333 -0.3333 0.7866(4) 0.101(2) Uani 1 3 d SD
O7 O 0.2131(2) -0.4182(2) 0.9327(2) 0.0619(8) Uani 1 1 d D

loop_
_atom_site_aniso_label
_atom_site_aniso_U_11
_atom_site_aniso_U_22
_atom_site_aniso_U_33
_atom_site_aniso_U_23
_atom_site_aniso_U_13
_atom_site_aniso_U_12
Ba 0.01672(14) 0.01672(14) 0.0142(2) 0.000 0.000 0.00836(7)
Ni 0.0210(2) 0.0237(2) 0.0190(2) -0.00318(15) -0.00322(15) 0.01273(17)
C1 0.0233(15) 0.0205(15) 0.0198(16) 0.0012(12) 0.0018(12) 0.0083(13)
C2 0.0257(16) 0.0205(15) 0.0174(15) -0.0003(12) 0.0003(12) 0.0066(13)
C3 0.0349(19) 0.039(2) 0.0277(18) -0.0107(15) -0.0034(15) 0.0183(16)
C4 0.0241(16) 0.0283(17) 0.0261(17) -0.0011(13) -0.0083(13) 0.0096(14)
C5 0.0238(17) 0.0390(19) 0.0256(17) -0.0003(14) -0.0067(13) 0.0149(15)
C6 0.0244(17) 0.0387(19) 0.0261(17) -0.0006(14) -0.0063(13) 0.0182(15)
C7 0.0281(17) 0.0247(16) 0.0365(19) 0.0025(14) 0.0035(14) 0.0158(14)
C8 0.0215(15) 0.0195(15) 0.0230(16) 0.0052(12) 0.0037(12) 0.0103(13)
C9 0.0202(15) 0.0168(14) 0.0202(15) 0.0039(12) 0.0027(11) 0.0071(12)
N1 0.0200(13) 0.0253(14) 0.0206(13) 0.0020(10) -0.0014(10) 0.0104(11)
N2 0.0212(13) 0.0203(13) 0.0195(13) 0.0006(10) -0.0011(10) 0.0082(11)
O1 0.0222(11) 0.0258(11) 0.0259(11) 0.0014(9) -0.0041(9) 0.0103(9)
O2 0.0228(11) 0.0247(11) 0.0218(11) -0.0006(8) -0.0016(9) 0.0127(9)
O3 0.0249(11) 0.0251(11) 0.0166(10) -0.0046(8) -0.0041(8) 0.0143(9)
O4 0.0232(11) 0.0239(11) 0.0219(11) -0.0030(8) -0.0023(9) 0.0136(9)
C10 0.054(5) 0.054(5) 0.10(3) 0.000 0.000 0.027(3)
O5 0.091(17) 0.16(3) 0.074(18) 0.032(17) 0.008(15) 0.061(19)
Cl1 0.0361(5) 0.0361(5) 0.0282(7) 0.000 0.000 0.0180(2)
O6 0.139(4) 0.139(4) 0.023(3) 0.000 0.000 0.0697(18)
O7 0.0381(16) 0.0498(17) 0.088(2) 0.0172(16) 0.0095(15) 0.0146(14)

loop_
_atom_type_symbol
_atom_type_description
_atom_type_scat_dispersion_real
_atom_type_scat_dispersion_imag
_atom_type_scat_source
C C 0.0033 0.0016 'International Tables Vol C Tables 4.2.6.8 and 6.1.1.4'
H H 0.0000 0.0000 'International Tables Vol C Tables 4.2.6.8 and 6.1.1.4'
N N 0.0061 0.0033 'International Tables Vol C Tables 4.2.6.8 and 6.1.1.4'
O O 0.0106 0.0060 'International Tables Vol C Tables 4.2.6.8 and 6.1.1.4'
Ni Ni 0.3393 1.1124 'International Tables Vol C Tables 4.2.6.8 and 6.1.1.4'
Ba Ba -0.3244 2.2819 'International Tables Vol C Tables 4.2.6.8 and 6.1.1.4'
Cl Cl 0.1484 0.1585 'International Tables Vol C Tables 4.2.6.8 and 6.1.1.4'

loop_
_geom_angle_atom_site_label_1
_geom_angle_atom_site_label_2
_geom_angle_atom_site_label_3
_geom_angle
_geom_angle_site_symmetry_1
_geom_angle_site_symmetry_3
O3 Ba O3 180.0 . 4_556
O3 Ba O3 64.47(6) . 2
O3 Ba O3 115.53(6) . 5_556
O3 Ba O4 117.36(5) . 5_556
O3 Ba O4 62.64(5) 4_556 5_556
O3 Ba O4 114.64(5) 2 5_556
O3 Ba O4 65.36(5) 5_556 5_556
O3 Ba O4 61.89(6) 3 5_556
O3 Ba O4 118.11(6) . 3
O4 Ba O4 62.88(2) 5_556 3
O4 Ba O4 180.0 5_556 2
O4 Ba O4 117.12(2) 3 2
O3 Ni N1 176.33(9) . .
O3 Ni N2 81.08(9) . .
N1 Ni N2 100.70(10) . .
O3 Ni O4 97.57(8) . .
N1 Ni O4 80.65(9) . .
N2 Ni O4 178.64(9) . .
O3 Ni O1 89.96(8) . .
N1 Ni O1 86.90(9) . .
N2 Ni O1 88.12(8) . .
O4 Ni O1 91.78(8) . .
O3 Ni O2 92.14(8) . .
N1 Ni O2 91.09(9) . .
N2 Ni O2 89.65(8) . .
O4 Ni O2 90.51(8) . .
O1 Ni O2 176.67(7) . .
O1 C1 O3 125.9(3) 2 .
O1 C1 C2 119.3(3) 2 .
O3 C1 C2 114.9(3) . .
N2 C2 C3 128.4(3) . .
N2 C2 C1 113.9(3) . .
C3 C2 C1 117.7(3) . .
N2 C4 C5 111.6(2) . .
C4 C5 C6 118.4(3) . .
N1 C6 C5 111.9(2) . .
N1 C8 C7 125.6(3) . .
N1 C8 C9 113.4(2) . .
C7 C8 C9 121.0(3) . .
O2 C9 O4 125.7(3) 5_556 .
O2 C9 C8 119.2(2) 5_556 .
O4 C9 C8 115.0(2) . .
C8 N1 C6 122.9(3) . .
C8 N1 Ni 115.59(19) . .
C6 N1 Ni 121.42(19) . .
C2 N2 C4 125.9(3) . .
C2 N2 Ni 114.9(2) . .
C4 N2 Ni 119.16(19) . .
C1 O1 Ni 119.69(18) 3 .
C9 O2 Ni 118.10(18) 6_556 .
C1 O3 Ni 115.11(18) . .
C1 O3 Ba 145.43(18) . .
Ni O3 Ba 99.17(7) . .
C9 O4 Ni 115.30(18) . .
C9 O4 Ba 146.62(18) . .
Ni O4 Ba 97.89(7) . .
O6 Cl1 O7 109.91(14) . .
O7 Cl1 O7 109.03(14) . 2_545

loop_
_geom_bond_atom_site_label_1
_geom_bond_atom_site_label_2
_geom_bond_distance
_geom_bond_site_symmetry_2
Ba O3 2.7725(19) .
Ba O4 2.8050(19) .
Ni O3 1.9971(19) .
Ni N1 2.000(2) .
Ni N2 2.002(2) .
Ni O4 2.0067(19) .
Ni O1 2.214(2) .
Ni O2 2.218(2) .
C1 O1 1.244(3) 2
C1 O3 1.261(3) .
C1 C2 1.552(4) .
C2 N2 1.277(4) .
C2 C3 1.485(4) .
C4 N2 1.467(4) .
C4 C5 1.518(4) .
C5 C6 1.519(4) .
C6 N1 1.471(4) .
C7 C8 1.489(4) .
C8 N1 1.280(4) .
C8 C9 1.553(4) .
C9 O2 1.250(3) 5_556
C9 O4 1.257(3) .
O1 C1 1.244(3) 3
O2 C9 1.250(3) 6_556
C10 O5 1.44(3) 5_557
Cl1 O6 1.393(5) .
Cl1 O7 1.423(2) .
